data_2102438
loop_
_publ_author_name
'Marsh, Richard E.'

_publ_section_title
;
 Space group <i>Cc</i>: an update
;
_journal_issue 2
_journal_name_full 'Acta Crystallographica Section B'
_journal_page_first 252
_journal_page_last 253
_journal_paper_doi 10.1107/S0108768104003878
_journal_volume 60
_journal_year 2004
_chemical_formula_moiety 'C20 H36 O2 S'
_chemical_formula_sum 'C20 H36 O2 S'
_space_group_crystal_system orthorhombic
_space_group_IT_number 43
_symmetry_space_group_name_H-M 'F d d 2'
_audit_creation_method CRYM
_cell_angle_alpha 90
_cell_angle_beta 90
_cell_angle_gamma 90
_cell_formula_units_Z 8
_cell_length_a 22.9580
_cell_length_b 19.8610
_cell_length_c 8.7240
_cell_volume 3977.872
_cod_data_source_file bk0142.cif
_cod_data_source_block VUNNAT
_cod_depositor_comments
;
 Adding the _cell_formula_units_Z data item.

 Antanas Vaitkus,
 2017-08-05

  Added moiety chemical formula from Marsh (2004) paper.
  The summary chemical formula is calculated from moiety formula using
  AdHocParser
  (svn://www.crystallography.net/cod-tools/trunk/Formulae/AdHocParser.yp,
  revision 1441.)

  Andrius Merkys
  2013-11-11
;
_cod_original_sg_symbol_H-M Fdd2
_cod_database_code 2102438

loop_
_atom_site_label
_atom_site_type_symbol
_atom_site_fract_x
_atom_site_fract_y
_atom_site_fract_z
S1 S 0.23377 0.25159 -0.08926
O1 O 0.27745 0.25430 -0.20780
O3 O 0.17405 0.25008 -0.13952
C1 C 0.24475 0.18355 0.04580
C2 C 0.23870 0.21360 0.18515
C5 C 0.24250 0.11242 -0.02272
C6 C 0.24765 0.05748 0.09798
C7 C 0.18815 0.10007 -0.12263
C8 C 0.29540 0.10465 -0.13030
C9 C 0.19860 0.18892 0.31877
C10 C 0.14225 0.16380 0.24055
C11 C 0.22230 0.13412 0.42737
C12 C 0.17805 0.24843 0.41772
